data_4131848
loop_
_publ_author_name
'Yan, Yong'
'O'Connor, Alice E'
'Kanthasamy, Gopikkaa'
'Atkinson, George'
'Allan, David R.'
'Blake, Alexander J.'
'Schr\"oder, Martin'

_publ_section_title
;
 Unusual and Tunable Negative Linear Compressibility in the Metal-Organic
 Framework MFM-133(M) (M = Zr, Hf).
;
_journal_issue 11
_journal_name_full 'Journal of the American Chemical Society'
_journal_page_first 3952
_journal_page_last 3958
_journal_paper_doi 10.1021/jacs.7b11747
_journal_volume 140
_journal_year 2018
_chemical_formula_moiety '0.25(C184 H136 O64 Zr12)'
_chemical_formula_sum 'C46 H34 O16 Zr3'
_chemical_formula_weight 1116.39
_space_group_crystal_system tetragonal
_space_group_IT_number 128
_space_group_name_Hall '-P 4 2n'
_space_group_name_H-M_alt 'P 4/m n c'
_atom_sites_solution_hydrogens geom
_atom_sites_solution_primary direct
_audit_creation_date 2016-09-01
_audit_creation_method
;
Olex2 1.2
(compiled 2016.08.25 svn.r3337 for OlexSys, GUI svn.r5221)
;
_cell_angle_alpha 90
_cell_angle_beta 90
_cell_angle_gamma 90
_cell_formula_units_Z 4
_cell_length_a 19.0173(6)
_cell_length_b 19.0173(6)
_cell_length_c 32.8783(9)
_cell_measurement_reflns_used 4344
_cell_measurement_temperature 120
_cell_measurement_theta_max 71.0630
_cell_measurement_theta_min 3.2770
_cell_volume 11890.7(6)
_computing_cell_refinement
;
CrysAlisPro, Agilent Technologies,
Version 1.171.37.31 (release 14-01-2014 CrysAlis171 .NET)
(compiled Jan 14 2014,18:38:05)
;
_computing_data_collection
;
CrysAlisPro, Agilent Technologies,
Version 1.171.37.31 (release 14-01-2014 CrysAlis171 .NET)
(compiled Jan 14 2014,18:38:05)
;
_computing_data_reduction
;
CrysAlisPro, Agilent Technologies,
Version 1.171.37.31 (release 14-01-2014 CrysAlis171 .NET)
(compiled Jan 14 2014,18:38:05)
;
_computing_molecular_graphics 'Olex2 (Dolomanov et al., 2009)'
_computing_publication_material 'Olex2 (Dolomanov et al., 2009)'
_computing_structure_refinement 'ShelXL (Sheldrick, 2015)'
_computing_structure_solution 'ShelXS (Sheldrick, 2008)'
_diffrn_ambient_temperature 120
_diffrn_detector 'CCD area detector'
_diffrn_detector_area_resol_mean 10.6296
_diffrn_detector_type 'Agilent Diffraction Atlas detector'
_diffrn_measured_fraction_theta_full 0.999
_diffrn_measured_fraction_theta_max 0.986
_diffrn_measurement_details
;
#__ type_ start__ end____ width___ exp.time_
  1 omega   67.00  104.00   1.0000  240.0000
omega____ theta____ kappa____ phi______ frames
    -      104.4641 -125.0000  120.0000 37

#__ type_ start__ end____ width___ exp.time_
  2 omega   36.00   91.00   1.0000  240.0000
omega____ theta____ kappa____ phi______ frames
    -      104.4641  -45.0000   60.0000 55

#__ type_ start__ end____ width___ exp.time_
  3 omega   33.00   90.00   1.0000  240.0000
omega____ theta____ kappa____ phi______ frames
    -      104.4641  -30.0000  -60.0000 57

#__ type_ start__ end____ width___ exp.time_
  4 omega   50.00   91.00   1.0000  240.0000
omega____ theta____ kappa____ phi______ frames
    -      104.4641  -30.0000 -120.0000 41

#__ type_ start__ end____ width___ exp.time_
  5 omega   30.00   84.00   1.0000  240.0000
omega____ theta____ kappa____ phi______ frames
    -      104.4641  -94.0000 -150.0000 54

#__ type_ start__ end____ width___ exp.time_
  6 omega  -35.00   26.00   1.0000   60.0000
omega____ theta____ kappa____ phi______ frames
    -      -38.5000   37.0000 -120.0000 61

#__ type_ start__ end____ width___ exp.time_
  7 omega -104.00  -50.00   1.0000   60.0000
omega____ theta____ kappa____ phi______ frames
    -      -38.5000  -37.0000   60.0000 54
;
_diffrn_measurement_device '\k-geometry diffractometer'
_diffrn_measurement_device_type 'GV1000, Atlas'
_diffrn_measurement_method '\w scans'
_diffrn_orient_matrix_UB_11 0.0734237000
_diffrn_orient_matrix_UB_12 -0.0201187000
_diffrn_orient_matrix_UB_13 -0.0160273000
_diffrn_orient_matrix_UB_21 0.0156235000
_diffrn_orient_matrix_UB_22 0.0780422000
_diffrn_orient_matrix_UB_23 -0.0086654000
_diffrn_orient_matrix_UB_31 0.0306502000
_diffrn_orient_matrix_UB_32 0.0081637000
_diffrn_orient_matrix_UB_33 0.0431218000
_diffrn_radiation_collimation 'focusing mirrors'
_diffrn_radiation_monochromator mirror
_diffrn_radiation_probe x-ray
_diffrn_radiation_type CuK\a
_diffrn_radiation_wavelength 1.54184
_diffrn_reflns_av_R_equivalents 0.0682
_diffrn_reflns_av_unetI/netI 0.0522
_diffrn_reflns_Laue_measured_fraction_full 0.999
_diffrn_reflns_Laue_measured_fraction_max 0.986
_diffrn_reflns_limit_h_max 23
_diffrn_reflns_limit_h_min -20
_diffrn_reflns_limit_k_max 22
_diffrn_reflns_limit_k_min -22
_diffrn_reflns_limit_l_max 40
_diffrn_reflns_limit_l_min -19
_diffrn_reflns_number 25700
_diffrn_reflns_point_group_measured_fraction_full 0.999
_diffrn_reflns_point_group_measured_fraction_max 0.986
_diffrn_reflns_theta_full 67.684
_diffrn_reflns_theta_max 74.186
_diffrn_reflns_theta_min 2.684
_diffrn_source 'microfocus sealed tube'
_diffrn_source_target Cu
_diffrn_source_type 'Agilent Diffraction microfocus tube'
_exptl_absorpt_coefficient_mu 2.352
_exptl_absorpt_correction_T_max 1.00000
_exptl_absorpt_correction_T_min 0.34295
_exptl_absorpt_correction_type multi-scan
_exptl_absorpt_process_details
;
CrysAlisPro, Agilent Technologies,
Version 1.171.37.31 (release 14-01-2014 CrysAlis171 .NET)
(compiled Jan 14 2014,18:38:05)
Empirical absorption correction using spherical harmonics,
 implemented in SCALE3 ABSPACK scaling algorithm.
;
_exptl_crystal_colour 'clear colourless'
_exptl_crystal_colour_lustre clear
_exptl_crystal_colour_primary colourless
_exptl_crystal_density_diffrn 0.624
_exptl_crystal_description octahedral
_exptl_crystal_F_000 2232
_exptl_crystal_size_max 0.1
_exptl_crystal_size_mid 0.1
_exptl_crystal_size_min 0.1
_refine_diff_density_max 0.930
_refine_diff_density_min -0.529
_refine_diff_density_rms 0.063
_refine_ls_extinction_method none
_refine_ls_goodness_of_fit_ref 0.899
_refine_ls_hydrogen_treatment constr
_refine_ls_matrix_type full
_refine_ls_number_parameters 156
_refine_ls_number_reflns 6098
_refine_ls_number_restraints 0
_refine_ls_restrained_S_all 0.899
_refine_ls_R_factor_all 0.0690
_refine_ls_R_factor_gt 0.0448
_refine_ls_shift/su_max 0.006
_refine_ls_shift/su_mean 0.000
_refine_ls_structure_factor_coef Fsqd
_refine_ls_weighting_details 'w=1/[\s^2^(Fo^2^)+(0.0737P)^2^] where P=(Fo^2^+2Fc^2^)/3'
_refine_ls_weighting_scheme calc
_refine_ls_wR_factor_gt 0.1147
_refine_ls_wR_factor_ref 0.1258
_reflns_Friedel_coverage 0.000
_reflns_number_gt 3980
_reflns_number_total 6098
_reflns_threshold_expression 'I > 2\s(I)'
_cod_data_source_file ZrMOF_All.cif
_cod_data_source_block ambient
_cod_original_cell_volume 11890.7(8)
_cod_database_code 4131848
_chemical_oxdiff_formula 'Zr C48 H30 O4'
_chemical_oxdiff_usercomment 'ZRYYLA in Fomblin oil on micromount for YY/MS'
_shelx_space_group_comment
;
The symmetry employed for this shelxl refinement is uniquely defined
by the following loop, which should always be used as a source of
symmetry information in preference to the above space-group names.
They are only intended as comments.
;
_reflns_odcompleteness_completeness 99.93
_reflns_odcompleteness_iscentric 1
_reflns_odcompleteness_theta 66.97
_olex2_refinement_description
;
1. Fixed Uiso
 At 1.2 times of:
  All C(H) groups
 At 1.5 times of:
  All C(H,H,H) groups
2. Others
 Fixed Sof: H11A(0.5) H11B(0.5) H11C(0.5)
3.a Aromatic/amide H refined with riding coordinates:
 C7(H7), C8(H8), C5(H5), C4(H4)
3.b Idealised Me refined as rotating group:
 C17(H17A,H17B,H17C), C11(H11A,H11B,H11C)
;
_shelx_shelxl_version_number 2014/7
_olex2_submission_special_instructions 'No special instructions were received'

loop_
_space_group_symop_operation_xyz
'x, y, z'
'-y, x, z'
'-x, -y, z'
'y, -x, z'
'x+1/2, -y+1/2, -z+1/2'
'-x+1/2, y+1/2, -z+1/2'
'y+1/2, x+1/2, -z+1/2'
'-y+1/2, -x+1/2, -z+1/2'
'-x, -y, -z'
'y, -x, -z'
'x, y, -z'
'-y, x, -z'
'-x-1/2, y-1/2, z-1/2'
'x-1/2, -y-1/2, z-1/2'
'-y-1/2, -x-1/2, z-1/2'
'y-1/2, x-1/2, z-1/2'

loop_
_atom_site_label
_atom_site_type_symbol
_atom_site_fract_x
_atom_site_fract_y
_atom_site_fract_z
_atom_site_U_iso_or_equiv
_atom_site_adp_type
_atom_site_occupancy
_atom_site_site_symmetry_order
_atom_site_calc_flag
_atom_site_refinement_flags_posn
_atom_site_refinement_flags_adp
_atom_site_refinement_flags_occupancy
_atom_site_disorder_assembly
_atom_site_disorder_group
Zr1 Zr 0.37726(2) 0.54694(2) 0.5000 0.05664(13) Uani 1 2 d S T P . .
Zr2 Zr 0.5000 0.5000 0.57466(2) 0.04894(14) Uani 1 4 d S T P . .
O1 O 0.53300(13) 0.59338(12) 0.60900(6) 0.0611(6) Uani 1 1 d . . . . .
O4 O 0.32762(14) 0.56483(18) 0.43848(7) 0.0867(9) Uani 1 1 d . . . . .
O2 O 0.46209(15) 0.58591(18) 0.53663(8) 0.0960(10) Uani 1 1 d . . . . .
O3 O 0.3398(2) 0.6560(2) 0.5000 0.0857(12) Uani 1 2 d S T P . .
O5 O 0.2740(2) 0.4951(3) 0.5000 0.1016(14) Uani 1 2 d S T P . .
C15 C 0.5244(2) 0.9172(2) 0.72201(9) 0.0680(10) Uani 1 1 d . . . . .
C7 C 0.5440(3) 0.6921(2) 0.66932(11) 0.0987(16) Uani 1 1 d . . . . .
H7 H 0.5263 0.6469 0.6761 0.118 Uiso 1 1 calc R . . . .
C16 C 0.5280(2) 0.9720(2) 0.7500 0.0684(13) Uani 1 2 d S T P . .
C12 C 0.5526(2) 0.6539(2) 0.59750(10) 0.0687(9) Uani 1 1 d . . . . .
C8 C 0.5513(3) 0.7433(2) 0.69922(11) 0.1015(17) Uani 1 1 d . . . . .
H8 H 0.5395 0.7321 0.7265 0.122 Uiso 1 1 calc R . . . .
C9 C 0.5774(2) 0.8661(2) 0.72184(10) 0.0729(10) Uani 1 1 d . . . . .
C17 C 0.4626(2) 0.9136(2) 0.69266(12) 0.0894(13) Uani 1 1 d . . . . .
H17A H 0.4723 0.9433 0.6689 0.134 Uiso 1 1 calc GR . . . .
H17B H 0.4200 0.9303 0.7063 0.134 Uiso 1 1 calc GR . . . .
H17C H 0.4557 0.8649 0.6838 0.134 Uiso 1 1 calc GR . . . .
C6 C 0.5624(2) 0.7072(2) 0.62999(10) 0.0734(11) Uani 1 1 d . . . . .
C3 C 0.5750(2) 0.8098(2) 0.69018(10) 0.0746(10) Uani 1 1 d . . . . .
C5 C 0.5888(3) 0.7716(2) 0.62095(12) 0.0979(16) Uani 1 1 d . . . . .
H5 H 0.6032 0.7815 0.5939 0.117 Uiso 1 1 calc R . . . .
C10 C 0.6317(2) 0.8683(2) 0.7500 0.0762(15) Uani 1 2 d S T P . .
C4 C 0.5952(3) 0.8238(2) 0.65079(11) 0.0920(14) Uani 1 1 d . . . . .
H4 H 0.6134 0.8687 0.6439 0.110 Uiso 1 1 calc R . . . .
C11 C 0.6880(3) 0.8120(3) 0.7500 0.106(2) Uani 1 2 d S T P . .
H11A H 0.6666 0.7663 0.7441 0.158 Uiso 0.5 1 calc GR . . A -1
H11B H 0.7107 0.8104 0.7768 0.158 Uiso 0.5 1 calc GR . . A -1
H11C H 0.7232 0.8229 0.7292 0.158 Uiso 0.5 1 calc GR . . A -1

loop_
_atom_site_aniso_label
_atom_site_aniso_U_11
_atom_site_aniso_U_22
_atom_site_aniso_U_33
_atom_site_aniso_U_23
_atom_site_aniso_U_13
_atom_site_aniso_U_12
Zr1 0.0567(2) 0.0752(3) 0.03805(17) 0.000 0.000 0.00740(19)
Zr2 0.05586(19) 0.05586(19) 0.0351(2) 0.000 0.000 0.000
O1 0.0771(15) 0.0621(14) 0.0443(10) -0.0072(10) -0.0065(11) -0.0063(12)
O4 0.0761(17) 0.142(3) 0.0420(11) -0.0056(14) -0.0127(12) 0.0388(17)
O2 0.0820(18) 0.135(3) 0.0710(16) 0.0496(17) -0.0182(14) -0.0314(18)
O3 0.104(3) 0.097(3) 0.0556(18) 0.000 0.000 0.041(2)
O5 0.057(2) 0.159(4) 0.088(3) 0.000 0.000 -0.009(3)
C15 0.085(2) 0.073(2) 0.0458(15) -0.0035(16) -0.0116(16) -0.014(2)
C7 0.175(5) 0.070(2) 0.0516(19) -0.0111(18) 0.011(3) -0.031(3)
C16 0.079(2) 0.079(2) 0.047(2) -0.0009(15) -0.0009(15) -0.016(3)
C12 0.089(3) 0.070(2) 0.0469(16) -0.0027(16) 0.0009(17) -0.0138(19)
C8 0.173(5) 0.088(3) 0.0432(17) -0.0064(19) 0.002(2) -0.028(3)
C9 0.093(3) 0.079(2) 0.0469(17) -0.0090(17) -0.0086(18) -0.014(2)
C17 0.101(3) 0.100(3) 0.068(2) -0.003(2) -0.024(2) -0.021(3)
C6 0.101(3) 0.074(2) 0.0458(16) -0.0082(16) 0.0006(18) -0.019(2)
C3 0.099(3) 0.076(2) 0.0490(17) -0.0126(17) -0.0110(18) -0.011(2)
C5 0.154(5) 0.088(3) 0.0516(19) -0.013(2) 0.010(2) -0.035(3)
C10 0.090(2) 0.090(2) 0.049(3) -0.0136(18) -0.0136(18) -0.003(3)
C4 0.143(4) 0.076(3) 0.057(2) -0.0137(19) 0.009(2) -0.032(3)
C11 0.114(3) 0.114(3) 0.088(4) -0.029(3) -0.029(3) 0.026(5)

loop_
_atom_type_symbol
_atom_type_description
_atom_type_scat_dispersion_real
_atom_type_scat_dispersion_imag
_atom_type_scat_source
C C 0.0181 0.0091 'International Tables Vol C Tables 4.2.6.8 and 6.1.1.4'
H H 0.0000 0.0000 'International Tables Vol C Tables 4.2.6.8 and 6.1.1.4'
O O 0.0492 0.0322 'International Tables Vol C Tables 4.2.6.8 and 6.1.1.4'
Zr Zr -0.1862 2.2449 'International Tables Vol C Tables 4.2.6.8 and 6.1.1.4'

loop_
_geom_angle_atom_site_label_1
_geom_angle_atom_site_label_2
_geom_angle_atom_site_label_3
_geom_angle
_geom_angle_site_symmetry_1
_geom_angle_site_symmetry_3
Zr1 Zr1 Zr1 90.0 10_566 2_655
Zr2 Zr1 Zr1 59.704(4) 9_666 2_655
Zr2 Zr1 Zr1 59.705(4) . 10_566
Zr2 Zr1 Zr1 59.705(4) 9_666 10_566
Zr2 Zr1 Zr1 59.704(4) . 2_655
Zr2 Zr1 Zr2 88.973(14) . 9_666
O4 Zr1 Zr1 107.95(8) 11_556 2_655
O4 Zr1 Zr1 107.95(8) . 2_655
O4 Zr1 Zr1 108.68(8) 11_556 10_566
O4 Zr1 Zr1 108.68(8) . 10_566
O4 Zr1 Zr2 160.86(7) . .
O4 Zr1 Zr2 71.90(7) . 9_666
O4 Zr1 Zr2 160.86(7) 11_556 9_666
O4 Zr1 Zr2 71.90(7) 11_556 .
O4 Zr1 O4 127.23(13) 11_556 .
O2 Zr1 Zr1 34.40(7) 2_655 2_655
O2 Zr1 Zr1 90.50(10) . 2_655
O2 Zr1 Zr1 34.16(7) . 10_566
O2 Zr1 Zr1 90.50(10) 2_655 10_566
O2 Zr1 Zr1 90.50(10) 11_556 2_655
O2 Zr1 Zr1 34.40(7) 12_656 2_655
O2 Zr1 Zr1 90.50(10) 12_656 10_566
O2 Zr1 Zr1 34.16(7) 11_556 10_566
O2 Zr1 Zr2 88.87(9) 11_556 .
O2 Zr1 Zr2 89.09(9) 2_655 9_666
O2 Zr1 Zr2 36.13(8) 12_656 9_666
O2 Zr1 Zr2 36.25(8) . .
O2 Zr1 Zr2 89.09(9) 12_656 .
O2 Zr1 Zr2 36.13(8) 2_655 .
O2 Zr1 Zr2 88.87(9) . 9_666
O2 Zr1 Zr2 36.25(8) 11_556 9_666
O2 Zr1 O4 76.08(11) . 11_556
O2 Zr1 O4 139.24(11) 2_655 .
O2 Zr1 O4 139.24(11) 12_656 11_556
O2 Zr1 O4 139.93(11) . .
O2 Zr1 O4 76.08(11) 11_556 .
O2 Zr1 O4 75.25(11) 12_656 .
O2 Zr1 O4 75.25(11) 2_655 11_556
O2 Zr1 O4 139.93(11) 11_556 11_556
O2 Zr1 O2 68.79(15) 12_656 2_655
O2 Zr1 O2 109.4(2) 12_656 .
O2 Zr1 O2 72.38(16) 12_656 11_556
O2 Zr1 O2 68.30(14) 11_556 .
O2 Zr1 O2 72.38(16) 2_655 .
O2 Zr1 O2 109.4(2) 2_655 11_556
O2 Zr1 O3 145.34(7) 2_655 .
O2 Zr1 O3 85.25(14) 11_556 .
O2 Zr1 O3 85.25(14) . .
O2 Zr1 O3 145.34(7) 12_656 .
O2 Zr1 O5 87.35(15) 12_656 .
O2 Zr1 O5 87.35(15) 2_655 .
O2 Zr1 O5 145.80(7) . .
O2 Zr1 O5 145.80(7) 11_556 .
O3 Zr1 Zr1 174.86(13) . 2_655
O3 Zr1 Zr1 84.86(13) . 10_566
O3 Zr1 Zr2 117.21(8) . .
O3 Zr1 Zr2 117.21(8) . 9_666
O3 Zr1 O4 73.85(9) . 11_556
O3 Zr1 O4 73.85(9) . .
O3 Zr1 O5 97.74(19) . .
O5 Zr1 Zr1 177.40(14) . 10_566
O5 Zr1 Zr1 87.40(14) . 2_655
O5 Zr1 Zr2 118.75(9) . 9_666
O5 Zr1 Zr2 118.75(9) . .
O5 Zr1 O4 72.18(10) . 11_556
O5 Zr1 O4 72.18(10) . .
Zr1 Zr2 Zr1 91.028(14) 2_655 10_566
Zr1 Zr2 Zr1 91.028(14) . 9_666
Zr1 Zr2 Zr1 60.593(8) . 2_655
Zr1 Zr2 Zr1 60.591(8) . 10_566
Zr1 Zr2 Zr1 60.592(8) 2_655 9_666
Zr1 Zr2 Zr1 60.592(8) 9_666 10_566
O1 Zr2 Zr1 110.16(6) . .
O1 Zr2 Zr1 166.41(6) . 2_655
O1 Zr2 Zr1 75.44(6) 2_655 .
O1 Zr2 Zr1 110.16(6) 3_665 9_666
O1 Zr2 Zr1 112.08(6) . 9_666
O1 Zr2 Zr1 166.41(6) 2_655 9_666
O1 Zr2 Zr1 75.44(6) 4_565 9_666
O1 Zr2 Zr1 110.16(6) 2_655 2_655
O1 Zr2 Zr1 112.08(6) 2_655 10_566
O1 Zr2 Zr1 75.44(6) . 10_566
O1 Zr2 Zr1 166.41(6) 4_565 .
O1 Zr2 Zr1 112.08(6) 4_565 2_655
O1 Zr2 Zr1 75.44(6) 3_665 2_655
O1 Zr2 Zr1 112.08(6) 3_665 .
O1 Zr2 Zr1 166.41(6) 3_665 10_566
O1 Zr2 Zr1 110.16(6) 4_565 10_566
O1 Zr2 O1 74.67(5) . 4_565
O1 Zr2 O1 74.67(5) 4_565 3_665
O1 Zr2 O1 118.12(12) . 3_665
O1 Zr2 O1 74.67(5) 3_665 2_655
O1 Zr2 O1 74.67(5) . 2_655
O1 Zr2 O1 118.12(12) 4_565 2_655
O2 Zr2 Zr1 35.21(8) 3_665 2_655
O2 Zr2 Zr1 90.76(9) 4_565 .
O2 Zr2 Zr1 35.21(8) . 10_566
O2 Zr2 Zr1 90.54(9) . 9_666
O2 Zr2 Zr1 35.59(8) 3_665 9_666
O2 Zr2 Zr1 35.59(8) . .
O2 Zr2 Zr1 35.21(8) 2_655 .
O2 Zr2 Zr1 90.76(9) 2_655 9_666
O2 Zr2 Zr1 90.76(9) . 2_655
O2 Zr2 Zr1 35.21(8) 4_565 9_666
O2 Zr2 Zr1 35.59(8) 2_655 2_655
O2 Zr2 Zr1 35.59(8) 4_565 10_566
O2 Zr2 Zr1 90.54(9) 2_655 10_566
O2 Zr2 Zr1 90.54(9) 4_565 2_655
O2 Zr2 Zr1 90.76(9) 3_665 10_566
O2 Zr2 Zr1 90.54(9) 3_665 .
O2 Zr2 O1 77.49(10) 2_655 2_655
O2 Zr2 O1 79.24(10) 3_665 4_565
O2 Zr2 O1 77.49(10) 3_665 3_665
O2 Zr2 O1 79.24(10) . 2_655
O2 Zr2 O1 143.75(10) . 3_665
O2 Zr2 O1 79.24(10) 2_655 3_665
O2 Zr2 O1 143.75(10) 2_655 4_565
O2 Zr2 O1 140.94(10) 3_665 2_655
O2 Zr2 O1 140.94(9) 2_655 .
O2 Zr2 O1 77.49(10) 4_565 4_565
O2 Zr2 O1 143.75(10) 3_665 .
O2 Zr2 O1 143.75(10) 4_565 2_655
O2 Zr2 O1 79.24(10) 4_565 .
O2 Zr2 O1 140.94(9) 4_565 3_665
O2 Zr2 O1 77.48(10) . .
O2 Zr2 O1 140.94(10) . 4_565
O2 Zr2 O2 110.01(18) 2_655 4_565
O2 Zr2 O2 110.01(18) . 3_665
O2 Zr2 O2 70.80(9) . 4_565
O2 Zr2 O2 70.80(9) 2_655 3_665
O2 Zr2 O2 70.80(9) . 2_655
O2 Zr2 O2 70.80(9) 3_665 4_565
C12 O1 Zr2 131.7(2) . .
C12 O4 Zr1 134.3(2) 12_656 .
Zr1 O2 Zr1 111.44(12) 10_566 .
Zr1 O2 Zr2 108.16(14) . .
Zr1 O2 Zr2 108.66(14) 10_566 .
C16 C15 C9 119.2(4) . .
C16 C15 C17 119.3(4) . .
C9 C15 C17 121.5(3) . .
C6 C7 C8 119.7(4) . .
C15 C16 C15 120.7(5) . 8_666
C15 C16 C16 119.7(3) . 3_675
C15 C16 C16 119.7(3) 8_666 3_675
O1 C12 C6 116.2(3) . .
O4 C12 O1 126.2(3) 10_566 .
O4 C12 C6 117.6(3) 10_566 .
C3 C8 C7 121.6(4) . .
C15 C9 C3 118.6(3) . .
C10 C9 C15 120.8(4) . .
C10 C9 C3 120.6(4) . .
C7 C6 C12 120.3(4) . .
C5 C6 C7 119.3(4) . .
C5 C6 C12 120.3(3) . .
C8 C3 C9 121.2(3) . .
C8 C3 C4 118.2(4) . .
C4 C3 C9 120.6(4) . .
C6 C5 C4 121.2(4) . .
C9 C10 C9 119.4(6) 8_666 .
C9 C10 C11 120.3(3) 8_666 .
C9 C10 C11 120.3(3) . .
C3 C4 C5 119.8(4) . .

loop_
_geom_bond_atom_site_label_1
_geom_bond_atom_site_label_2
_geom_bond_distance
_geom_bond_site_symmetry_2
Zr1 Zr1 3.5342(6) 10_566
Zr1 Zr1 3.5343(6) 2_655
Zr1 Zr2 3.5030(4) 9_666
Zr1 Zr2 3.5029(4) .
Zr1 O4 2.258(2) 11_556
Zr1 O4 2.258(2) .
Zr1 O2 2.132(3) 12_656
Zr1 O2 2.132(3) 2_655
Zr1 O2 2.145(3) 11_556
Zr1 O2 2.145(3) .
Zr1 O3 2.193(4) .
Zr1 O5 2.197(4) .
Zr2 Zr1 3.5029(4) 2_655
Zr2 Zr1 3.5029(4) 10_566
Zr2 Zr1 3.5029(4) 9_666
Zr2 O1 2.196(2) .
Zr2 O1 2.196(2) 3_665
Zr2 O1 2.196(2) 4_565
Zr2 O1 2.196(2) 2_655
Zr2 O2 2.180(3) 4_565
Zr2 O2 2.180(3) 2_655
Zr2 O2 2.180(3) 3_665
Zr2 O2 2.180(3) .
O1 C12 1.267(4) .
O4 C12 1.256(4) 12_656
O2 Zr1 2.132(3) 10_566
C15 C16 1.393(5) .
C15 C9 1.400(6) .
C15 C17 1.522(5) .
C7 C8 1.391(5) .
C7 C6 1.370(5) .
C16 C15 1.393(5) 8_666
C16 C16 1.505(11) 3_675
C12 O4 1.256(4) 10_566
C12 C6 1.484(5) .
C8 C3 1.375(6) .
C9 C3 1.493(5) .
C9 C10 1.388(5) .
C6 C5 1.357(6) .
C3 C4 1.377(5) .
C5 C4 1.401(5) .
C10 C9 1.388(5) 8_666
C10 C11 1.514(9) .
